data_7105474
loop_
_publ_author_name
'Jothibasu, Ramasamy'
'Huynh, Han Vinh'

_publ_section_title
;
 Versatile coordination chemistry of indazole-derived carbenes.
;
_journal_issue 17
_journal_name_full 'Chemical communications (Cambridge, England)'
_journal_page_first 2986
_journal_page_last 2988
_journal_paper_doi 10.1039/b925977e
_journal_volume 46
_journal_year 2010
_chemical_formula_sum 'C11 H14 Au Cl N2'
_chemical_formula_weight 406.66
_chemical_name_systematic
;
?
;
_space_group_IT_number 14
_symmetry_cell_setting monoclinic
_symmetry_space_group_name_Hall '-P 2ybc'
_symmetry_space_group_name_H-M 'P 1 21/c 1'
_atom_sites_solution_hydrogens geom
_atom_sites_solution_primary direct
_atom_sites_solution_secondary difmap
_audit_creation_method SHELXL-97
_cell_angle_alpha 90.00
_cell_angle_beta 103.8820(10)
_cell_angle_gamma 90.00
_cell_formula_units_Z 4
_cell_length_a 8.5290(6)
_cell_length_b 8.5217(6)
_cell_length_c 17.3001(11)
_cell_measurement_reflns_used 5662
_cell_measurement_temperature 100(2)
_cell_measurement_theta_max 27.48
_cell_measurement_theta_min 2.39
_cell_volume 1220.67(14)
_computing_cell_refinement 'Bruker SMART'
_computing_data_collection 'Bruker SMART'
_computing_data_reduction 'Bruker SAINT'
_computing_molecular_graphics 'Bruker SHELXTL'
_computing_publication_material 'Bruker SHELXTL'
_computing_structure_refinement 'SHELXL-97 (Sheldrick, 1997)'
_computing_structure_solution 'SHELXS-97 (Sheldrick, 1990)'
_diffrn_ambient_temperature 100(2)
_diffrn_measured_fraction_theta_full 0.995
_diffrn_measured_fraction_theta_max 0.995
_diffrn_measurement_device_type 'CCD area detector'
_diffrn_measurement_method 'phi and omega scans'
_diffrn_radiation_monochromator graphite
_diffrn_radiation_source 'fine-focus sealed tube'
_diffrn_radiation_type MoK\a
_diffrn_radiation_wavelength 0.71073
_diffrn_reflns_av_R_equivalents 0.0249
_diffrn_reflns_av_sigmaI/netI 0.0274
_diffrn_reflns_limit_h_max 10
_diffrn_reflns_limit_h_min -11
_diffrn_reflns_limit_k_max 11
_diffrn_reflns_limit_k_min -10
_diffrn_reflns_limit_l_max 22
_diffrn_reflns_limit_l_min -19
_diffrn_reflns_number 8394
_diffrn_reflns_theta_full 27.50
_diffrn_reflns_theta_max 27.50
_diffrn_reflns_theta_min 2.43
_exptl_absorpt_coefficient_mu 12.240
_exptl_absorpt_correction_T_max 0.3213
_exptl_absorpt_correction_T_min 0.1204
_exptl_absorpt_correction_type multi-scan
_exptl_absorpt_process_details 'Sadabs, (Sheldrick 2001)'
_exptl_crystal_colour 'PALE YELLOW'
_exptl_crystal_density_diffrn 2.213
_exptl_crystal_density_meas ?
_exptl_crystal_density_method .
_exptl_crystal_description BLOCK
_exptl_crystal_F_000 760
_exptl_crystal_size_max 0.30
_exptl_crystal_size_mid 0.20
_exptl_crystal_size_min 0.12
_refine_diff_density_max 1.301
_refine_diff_density_min -0.791
_refine_diff_density_rms 0.128
_refine_ls_extinction_method none
_refine_ls_goodness_of_fit_ref 1.065
_refine_ls_hydrogen_treatment constr
_refine_ls_matrix_type full
_refine_ls_number_parameters 138
_refine_ls_number_reflns 2788
_refine_ls_number_restraints 0
_refine_ls_restrained_S_all 1.065
_refine_ls_R_factor_all 0.0206
_refine_ls_R_factor_gt 0.0191
_refine_ls_shift/su_max 0.002
_refine_ls_shift/su_mean 0.000
_refine_ls_structure_factor_coef Fsqd
_refine_ls_weighting_details 'calc w=1/[\s^2^(Fo^2^)+(0.0220P)^2^+0.9483P] where P=(Fo^2^+2Fc^2^)/3'
_refine_ls_weighting_scheme calc
_refine_ls_wR_factor_gt 0.0461
_refine_ls_wR_factor_ref 0.0467
_reflns_number_gt 2651
_reflns_number_total 2788
_reflns_threshold_expression >2sigma(I)
_cod_data_source_file b925977e.txt
_cod_data_source_block 9256
_cod_depositor_comments
;
The following automatic conversions were performed:
'_symmetry_cell_setting' value 'Monoclinic' changed to 'monoclinic'
according to '/home/saulius/struct/CIF-dictionaries/cif_core.dic'
dictionary named 'cif_core.dic' version 2.4.1 from
2010-06-29.

'_exptl_absorpt_correction_type' value 'Multi-scan' changed
to 'multi-scan' according to
'/home/saulius/struct/CIF-dictionaries/cif_core.dic' dictionary named
'cif_core.dic' version 2.4.1 from 2010-06-29.

Automatic conversion script
Id: cif_fix_enum 1527 2010-12-29 10:47:43Z saulius 
;
_cod_original_sg_symbol_H-M P2(1)/c
_cod_database_code 7105474

loop_
_symmetry_equiv_pos_as_xyz
'x, y, z'
'-x, y+1/2, -z+1/2'
'-x, -y, -z'
'x, -y-1/2, z-1/2'

loop_
_atom_site_label
_atom_site_type_symbol
_atom_site_fract_x
_atom_site_fract_y
_atom_site_fract_z
_atom_site_U_iso_or_equiv
_atom_site_adp_type
_atom_site_occupancy
_atom_site_symmetry_multiplicity
_atom_site_calc_flag
_atom_site_refinement_flags
_atom_site_disorder_assembly
_atom_site_disorder_group
Au1 Au 0.275840(13) 0.466169(13) 0.822607(6) 0.01479(5) Uani 1 1 d . . .
Cl1 Cl 0.10499(10) 0.53130(9) 0.90161(5) 0.02021(16) Uani 1 1 d . . .
N1 N 0.5821(3) 0.4131(3) 0.77462(15) 0.0161(5) Uani 1 1 d . . .
N2 N 0.6512(3) 0.3650(3) 0.71405(15) 0.0166(5) Uani 1 1 d . . .
C1 C 0.4201(4) 0.4120(4) 0.75258(18) 0.0166(6) Uani 1 1 d . . .
C2 C 0.3820(4) 0.3674(3) 0.67068(18) 0.0157(6) Uani 1 1 d . . .
C3 C 0.2347(4) 0.3459(4) 0.61435(19) 0.0185(6) Uani 1 1 d . . .
H3 H 0.1347 0.3623 0.6281 0.022 Uiso 1 1 calc R . .
C4 C 0.2395(4) 0.3003(4) 0.53849(18) 0.0205(7) Uani 1 1 d . . .
H4 H 0.1414 0.2834 0.4997 0.025 Uiso 1 1 calc R . .
C5 C 0.3879(4) 0.2783(4) 0.51777(19) 0.0217(7) Uani 1 1 d . . .
H5 H 0.3867 0.2483 0.4647 0.026 Uiso 1 1 calc R . .
C6 C 0.5336(4) 0.2983(4) 0.57092(18) 0.0196(6) Uani 1 1 d . . .
H6 H 0.6329 0.2834 0.5561 0.023 Uiso 1 1 calc R . .
C7 C 0.5285(4) 0.3423(4) 0.64865(18) 0.0166(6) Uani 1 1 d . . .
C8 C 0.6828(4) 0.4312(4) 0.85595(19) 0.0183(6) Uani 1 1 d . . .
H8A H 0.6215 0.4898 0.8885 0.022 Uiso 1 1 calc R . .
H8B H 0.7802 0.4931 0.8543 0.022 Uiso 1 1 calc R . .
C9 C 0.7335(4) 0.2740(4) 0.89442(19) 0.0229(7) Uani 1 1 d . . .
H9A H 0.6373 0.2126 0.8961 0.034 Uiso 1 1 calc R . .
H9B H 0.7987 0.2903 0.9487 0.034 Uiso 1 1 calc R . .
H9C H 0.7974 0.2173 0.8633 0.034 Uiso 1 1 calc R . .
C10 C 0.8215(4) 0.3910(4) 0.71549(18) 0.0167(6) Uani 1 1 d . . .
H10A H 0.8545 0.3158 0.6787 0.020 Uiso 1 1 calc R . .
H10B H 0.8876 0.3696 0.7698 0.020 Uiso 1 1 calc R . .
C11 C 0.8556(5) 0.5566(4) 0.6918(2) 0.0250(7) Uani 1 1 d . . .
H11A H 0.7885 0.5795 0.6385 0.037 Uiso 1 1 calc R . .
H11B H 0.9699 0.5659 0.6913 0.037 Uiso 1 1 calc R . .
H11C H 0.8304 0.6313 0.7301 0.037 Uiso 1 1 calc R . .

loop_
_atom_site_aniso_label
_atom_site_aniso_U_11
_atom_site_aniso_U_22
_atom_site_aniso_U_33
_atom_site_aniso_U_23
_atom_site_aniso_U_13
_atom_site_aniso_U_12
Au1 0.01410(7) 0.01619(8) 0.01439(8) -0.00143(4) 0.00401(5) -0.00044(4)
Cl1 0.0175(4) 0.0276(4) 0.0173(4) -0.0023(3) 0.0076(3) -0.0004(3)
N1 0.0170(12) 0.0181(13) 0.0141(12) -0.0035(10) 0.0053(10) 0.0007(10)
N2 0.0177(12) 0.0196(13) 0.0133(12) -0.0042(10) 0.0053(10) 0.0012(10)
C1 0.0165(14) 0.0161(15) 0.0161(14) -0.0006(12) 0.0017(11) 0.0007(12)
C2 0.0185(14) 0.0120(14) 0.0168(14) -0.0002(11) 0.0048(12) -0.0004(11)
C3 0.0157(14) 0.0187(15) 0.0209(15) -0.0002(12) 0.0041(12) 0.0014(11)
C4 0.0210(15) 0.0206(16) 0.0163(15) 0.0013(12) -0.0025(12) 0.0018(12)
C5 0.0280(17) 0.0243(17) 0.0129(14) -0.0012(12) 0.0049(12) 0.0007(13)
C6 0.0226(15) 0.0209(16) 0.0162(15) -0.0007(12) 0.0068(12) 0.0014(12)
C7 0.0174(14) 0.0148(14) 0.0167(14) -0.0001(11) 0.0022(12) -0.0008(11)
C8 0.0141(14) 0.0244(16) 0.0155(15) -0.0071(12) 0.0018(12) -0.0017(12)
C9 0.0257(17) 0.0279(18) 0.0135(15) 0.0003(13) 0.0020(12) -0.0007(14)
C10 0.0166(14) 0.0177(15) 0.0159(14) 0.0000(12) 0.0041(11) 0.0017(12)
C11 0.0274(18) 0.0227(17) 0.0249(18) 0.0061(13) 0.0064(15) -0.0003(13)

loop_
_atom_type_symbol
_atom_type_description
_atom_type_scat_dispersion_real
_atom_type_scat_dispersion_imag
_atom_type_scat_source
C C 0.0033 0.0016 'International Tables Vol C Tables 4.2.6.8 and 6.1.1.4'
H H 0.0000 0.0000 'International Tables Vol C Tables 4.2.6.8 and 6.1.1.4'
N N 0.0061 0.0033 'International Tables Vol C Tables 4.2.6.8 and 6.1.1.4'
Cl Cl 0.1484 0.1585 'International Tables Vol C Tables 4.2.6.8 and 6.1.1.4'
Au Au -2.0133 8.8022 'International Tables Vol C Tables 4.2.6.8 and 6.1.1.4'

loop_
_geom_angle_atom_site_label_1
_geom_angle_atom_site_label_2
_geom_angle_atom_site_label_3
_geom_angle
_geom_angle_site_symmetry_1
_geom_angle_site_symmetry_3
_geom_angle_publ_flag
C1 Au1 Cl1 178.82(9) . . ?
C1 N1 N2 112.3(2) . . ?
C1 N1 C8 126.7(3) . . ?
N2 N1 C8 120.0(2) . . ?
C7 N2 N1 106.9(2) . . ?
C7 N2 C10 126.8(2) . . ?
N1 N2 C10 123.0(2) . . ?
N1 C1 C2 104.9(3) . . ?
N1 C1 Au1 125.0(2) . . ?
C2 C1 Au1 130.1(2) . . ?
C3 C2 C7 119.8(3) . . ?
C3 C2 C1 132.5(3) . . ?
C7 C2 C1 107.7(3) . . ?
C4 C3 C2 118.1(3) . . ?
C3 C4 C5 120.9(3) . . ?
C6 C5 C4 122.6(3) . . ?
C5 C6 C7 116.4(3) . . ?
N2 C7 C6 129.8(3) . . ?
N2 C7 C2 108.0(3) . . ?
C6 C7 C2 122.2(3) . . ?
N1 C8 C9 111.6(3) . . ?
N2 C10 C11 113.0(3) . . ?

loop_
_geom_bond_atom_site_label_1
_geom_bond_atom_site_label_2
_geom_bond_distance
_geom_bond_site_symmetry_2
_geom_bond_publ_flag
Au1 C1 1.977(3) . ?
Au1 Cl1 2.2925(8) . ?
N1 C1 1.343(4) . ?
N1 N2 1.382(3) . ?
N1 C8 1.470(4) . ?
N2 C7 1.358(4) . ?
N2 C10 1.464(4) . ?
C1 C2 1.427(4) . ?
C2 C3 1.405(4) . ?
C2 C7 1.407(4) . ?
C3 C4 1.379(4) . ?
C4 C5 1.408(5) . ?
C5 C6 1.368(5) . ?
C6 C7 1.407(4) . ?
C8 C9 1.512(5) . ?
C10 C11 1.517(5) . ?

loop_
_cod_related_entry_id
_cod_related_entry_database
_cod_related_entry_code
1 ChemSpider 30653201
